data_1101112
loop_
_publ_author_name
'Mustapha Aitali'
'Larbi El Firdoussi'
'Abdellah Karim'
'Alejandro F. Barrero'
'Miguel Quir\'os'

_publ_section_title
;
A ruthenium(II) complex with p-cymene and (S)-2-(anilinomethyl)pyrrolidine
;
_journal_name_full 'Acta Crystallographica, Section C'
_journal_page_first 1088
_journal_page_last 1089
_journal_paper_doi 10.1107/S0108270100008787
_journal_volume 56
_journal_year 2000
_chemical_formula_sum 'C21 H30 Cl2 N2 Ru'
_chemical_formula_weight 482.44
_space_group_IT_number 19
_symmetry_cell_setting orthorhombic
_symmetry_space_group_name_Hall 'P 2ac 2ab'
_symmetry_space_group_name_H-M 'P 21 21 21'
_cell_angle_alpha 90.00
_cell_angle_beta 90.00
_cell_angle_gamma 90.00
_cell_formula_units_Z 4
_cell_length_a 8.2107(3)
_cell_length_b 9.3093(4)
_cell_length_c 26.8707(9)
_cell_measurement_temperature 295(1)
_cell_volume 2053.89(13)
_diffrn_ambient_temperature 295(1)
_exptl_crystal_density_diffrn 1.560
_cod_duplicate_entry 2011325
_cod_database_code 1101112

loop_
_symmetry_equiv_pos_as_xyz
'x, y, z'
'-x+1/2, -y, z+1/2'
'-x, y+1/2, -z+1/2'
'x+1/2, -y+1/2, -z'

loop_
_atom_site_label
_atom_site_type_symbol
_atom_site_fract_x
_atom_site_fract_y
_atom_site_fract_z
_atom_site_U_iso_or_equiv
_atom_site_adp_type
_atom_site_occupancy
_atom_site_symmetry_multiplicity
_atom_site_calc_flag
_atom_site_refinement_flags
_atom_site_disorder_assembly
_atom_site_disorder_group
Ru Ru 0.40413(4) 0.36500(3) 0.131187(11) 0.02365(8) Uani 1 1 d . . .
Cl1 Cl 0.24482(17) 0.26862(15) 0.19947(5) 0.0390(3) Uani 1 1 d . . .
Cl2 Cl 0.70591(18) 0.07195(15) 0.03569(5) 0.0418(3) Uani 1 1 d . . .
N1A N 0.3716(5) 0.1629(4) 0.09410(14) 0.0286(8) Uani 1 1 d . . .
H1A H 0.4574 0.1551 0.0728 0.034 Uiso 1 1 d R . .
C2A C 0.2218(6) 0.1614(4) 0.06162(17) 0.0299(9) Uani 1 1 d . . .
H2A H 0.2513 0.1880 0.0275 0.036 Uiso 1 1 d R . .
C3A C 0.1598(8) 0.0073(6) 0.0630(2) 0.0407(12) Uani 1 1 d . . .
H31A H 0.2146 -0.0513 0.0383 0.049 Uiso 1 1 d R . .
H32A H 0.0432 0.0031 0.0574 0.049 Uiso 1 1 d R . .
C4A C 0.2026(7) -0.0407(6) 0.1158(2) 0.0404(11) Uani 1 1 d . . .
H41A H 0.1243 -0.0047 0.1397 0.048 Uiso 1 1 d R . .
H42A H 0.2072 -0.1446 0.1181 0.048 Uiso 1 1 d R . .
C5A C 0.3725(7) 0.0251(5) 0.1242(2) 0.0372(11) Uani 1 1 d . . .
H51A H 0.3901 0.0451 0.1592 0.045 Uiso 1 1 d R . .
H52A H 0.4576 -0.0391 0.1126 0.045 Uiso 1 1 d R . .
C6A C 0.0988(7) 0.2666(5) 0.08200(18) 0.0318(8) Uani 1 1 d . . .
H61A H 0.0083 0.2765 0.0590 0.038 Uiso 1 1 d R . .
H62A H 0.0568 0.2327 0.1136 0.038 Uiso 1 1 d R . .
N7A N 0.1819(5) 0.4079(4) 0.08864(14) 0.0284(7) Uani 1 1 d . . .
H7A H 0.2179 0.4317 0.0577 0.034 Uiso 1 1 d R . .
C1F C 0.0694(5) 0.5233(5) 0.10208(17) 0.0283(8) Uani 1 1 d . . .
C2F C 0.0011(7) 0.6062(5) 0.0644(2) 0.0380(11) Uani 1 1 d . . .
H2F H 0.0278 0.5883 0.0314 0.046 Uiso 1 1 d R . .
C3F C -0.1056(8) 0.7169(5) 0.0763(2) 0.0447(12) Uani 1 1 d . . .
H3F H -0.1511 0.7720 0.0510 0.054 Uiso 1 1 d R . .
C4F C -0.1456(7) 0.7437(6) 0.1247(3) 0.0451(13) Uani 1 1 d . . .
H4F H -0.2150 0.8194 0.1324 0.054 Uiso 1 1 d R . .
C5F C -0.0811(7) 0.6598(6) 0.1623(2) 0.0448(12) Uani 1 1 d . . .
H5F H -0.1126 0.6755 0.1951 0.054 Uiso 1 1 d R . .
C6F C 0.0292(7) 0.5501(6) 0.1515(2) 0.0371(10) Uani 1 1 d . . .
H6F H 0.0763 0.4966 0.1769 0.044 Uiso 1 1 d R . .
C1T C 0.5178(6) 0.5560(5) 0.09787(17) 0.0305(9) Uani 1 1 d . . .
C2T C 0.4798(7) 0.5857(5) 0.14851(17) 0.0325(9) Uani 1 1 d . . .
H2T H 0.4200 0.6672 0.1566 0.039 Uiso 1 1 d R . .
C3T C 0.5319(6) 0.4931(5) 0.18641(17) 0.0317(9) Uani 1 1 d . . .
H3T H 0.5015 0.5125 0.2191 0.038 Uiso 1 1 d R . .
C4T C 0.6289(5) 0.3688(6) 0.17668(16) 0.0295(8) Uani 1 1 d . . .
C5T C 0.6678(5) 0.3416(5) 0.12656(18) 0.0306(9) Uani 1 1 d . . .
H5T H 0.7313 0.2620 0.1188 0.037 Uiso 1 1 d R . .
C6T C 0.6134(6) 0.4343(5) 0.08743(17) 0.0302(9) Uani 1 1 d . . .
H6T H 0.6405 0.4128 0.0547 0.036 Uiso 1 1 d R . .
C7T C 0.4578(7) 0.6513(6) 0.0568(2) 0.0417(11) Uani 1 1 d . . .
H71T H 0.5339 0.7281 0.0515 0.050 Uiso 1 1 d R . .
H72T H 0.3538 0.6905 0.0658 0.050 Uiso 1 1 d R . .
H73T H 0.4470 0.5963 0.0267 0.050 Uiso 1 1 d R . .
C8T C 0.6785(7) 0.2729(7) 0.2195(2) 0.0409(11) Uani 1 1 d . . .
H8T H 0.5802 0.2512 0.2387 0.049 Uiso 1 1 d R . .
C9T C 0.7535(9) 0.1306(8) 0.2035(3) 0.0570(16) Uani 1 1 d . . .
H91T H 0.6797 0.0807 0.1819 0.068 Uiso 1 1 d R . .
H92T H 0.7743 0.0731 0.2325 0.068 Uiso 1 1 d R . .
H93T H 0.8540 0.1482 0.1863 0.068 Uiso 1 1 d R . .
C10T C 0.7957(9) 0.3540(9) 0.2539(2) 0.0565(16) Uani 1 1 d . . .
H01T H 0.8114 0.2999 0.2839 0.068 Uiso 1 1 d R . .
H02T H 0.7507 0.4463 0.2619 0.068 Uiso 1 1 d R . .
H03T H 0.8985 0.3664 0.2374 0.068 Uiso 1 1 d R . .

loop_
_atom_site_aniso_label
_atom_site_aniso_U_11
_atom_site_aniso_U_22
_atom_site_aniso_U_33
_atom_site_aniso_U_23
_atom_site_aniso_U_13
_atom_site_aniso_U_12
Ru 0.02573(13) 0.02137(12) 0.02384(12) -0.00144(12) 0.00172(12) -0.00113(12)
Cl1 0.0409(6) 0.0417(6) 0.0343(5) 0.0061(5) 0.0094(5) -0.0026(5)
Cl2 0.0480(7) 0.0422(7) 0.0351(5) -0.0051(5) 0.0019(5) 0.0082(6)
N1A 0.0303(19) 0.0234(17) 0.0319(17) -0.0018(13) 0.0006(13) -0.0008(13)
C2A 0.039(2) 0.0223(19) 0.0287(18) -0.0005(14) -0.0026(17) -0.0006(16)
C3A 0.051(3) 0.026(2) 0.045(3) -0.004(2) -0.008(2) -0.004(2)
C4A 0.046(3) 0.025(2) 0.050(3) 0.0036(19) -0.005(2) -0.006(2)
C5A 0.043(3) 0.0263(19) 0.042(3) 0.0008(18) -0.006(2) 0.0003(18)
C6A 0.030(2) 0.0254(18) 0.040(2) -0.0056(16) -0.005(2) -0.0012(19)
N7A 0.033(2) 0.0235(16) 0.0287(17) -0.0020(13) 0.0013(14) -0.0004(14)
C1F 0.025(2) 0.0239(18) 0.036(2) -0.0027(15) 0.0003(16) -0.0021(15)
C2F 0.037(2) 0.030(2) 0.047(3) 0.0041(19) 0.001(2) 0.0021(19)
C3F 0.038(3) 0.027(2) 0.070(4) 0.007(2) 0.002(3) 0.003(2)
C4F 0.031(2) 0.028(2) 0.076(4) -0.008(3) 0.006(3) 0.0027(18)
C5F 0.041(3) 0.040(3) 0.053(3) -0.018(2) 0.006(2) 0.000(2)
C6F 0.036(3) 0.037(2) 0.039(2) -0.005(2) 0.002(2) 0.002(2)
C1T 0.033(2) 0.026(2) 0.032(2) -0.0001(16) -0.0001(17) -0.0053(17)
C2T 0.039(3) 0.0250(19) 0.033(2) -0.0058(17) -0.0018(18) -0.0054(18)
C3T 0.037(2) 0.032(2) 0.0270(19) -0.0070(17) -0.0019(17) 0.0008(19)
C4T 0.0275(19) 0.031(2) 0.0294(17) -0.0022(18) -0.0032(14) 0.0003(18)
C5T 0.0244(18) 0.031(2) 0.037(2) -0.0047(18) 0.0008(16) -0.0026(15)
C6T 0.029(2) 0.031(2) 0.0310(19) -0.0011(16) 0.0086(17) -0.0010(18)
C7T 0.047(3) 0.035(3) 0.043(3) 0.010(2) -0.004(2) -0.007(2)
C8T 0.038(3) 0.046(3) 0.039(2) 0.008(2) -0.002(2) 0.002(2)
C9T 0.061(4) 0.044(3) 0.066(4) 0.009(3) -0.012(3) 0.009(3)
C10T 0.065(4) 0.067(4) 0.038(3) 0.004(3) -0.015(3) 0.008(4)

loop_
_geom_bond_atom_site_label_1
_geom_bond_atom_site_label_2
_geom_bond_distance
_geom_bond_site_symmetry_2
_geom_bond_publ_flag
Ru N1A 2.146(4) . ?
Ru C3T 2.174(5) . ?
Ru C5T 2.179(4) . ?
Ru C6T 2.180(5) . ?
Ru N7A 2.190(4) . ?
Ru C2T 2.196(5) . ?
Ru C1T 2.199(5) . ?
Ru C4T 2.214(4) . ?
Ru Cl1 2.4254(12) . ?
N1A C2A 1.508(6) . ?
N1A C5A 1.517(6) . ?
C2A C6A 1.510(7) . ?
C2A C3A 1.523(7) . ?
C3A C4A 1.527(8) . ?
C4A C5A 1.540(8) . ?
C6A N7A 1.493(6) . ?
N7A C1F 1.463(6) . ?
C1F C2F 1.390(7) . ?
C1F C6F 1.390(7) . ?
C2F C3F 1.389(7) . ?
C3F C4F 1.364(9) . ?
C4F C5F 1.382(9) . ?
C5F C6F 1.395(8) . ?
C1T C6T 1.407(7) . ?
C1T C2T 1.423(7) . ?
C1T C7T 1.500(7) . ?
C2T C3T 1.401(7) . ?
C3T C4T 1.430(7) . ?
C4T C5T 1.407(6) . ?
C4T C8T 1.511(7) . ?
C5T C6T 1.432(7) . ?
C8T C9T 1.523(9) . ?
C8T C10T 1.533(9) . ?
